data_7009751
loop_
_publ_author_name
'Tei, Lorenzo'
'Blake, Alexander J.'
'Bencini, Andrea'
'Valtancoli, Barbara'
'Wilson, Claire'
'Schr\"oder, Martin'

_publ_section_title
;
 Synthesis, solution studies and structural characterisation of
 complexes of a mixed oxa--aza macrocycle bearing pendant amino arms
;
_journal_issue 22
_journal_name_full 'Journal of the Chemical Society, Dalton Transactions'
_journal_page_first 4122
_journal_paper_doi 10.1039/b003352i
_journal_year 2000
_chemical_formula_sum 'C16 H38 Cl2 N6 O10 Zn'
_chemical_formula_weight 610.79
_chemical_name_systematic
; 
 ? 
;
_space_group_IT_number 14
_symmetry_cell_setting monoclinic
_symmetry_space_group_name_Hall '-P 2yn'
_symmetry_space_group_name_H-M 'P 1 21/n 1'
_atom_sites_solution_hydrogens 'CH constrained, NH from difference map'
_atom_sites_solution_primary direct
_atom_sites_solution_secondary 'Fourier Difference methods'
_audit_creation_method SHELXL-97
_cell_angle_alpha 90.00
_cell_angle_beta 101.24(5)
_cell_angle_gamma 90.00
_cell_formula_units_Z 4
_cell_length_a 9.273(5)
_cell_length_b 13.154(8)
_cell_length_c 20.692(13)
_cell_measurement_reflns_used 42
_cell_measurement_temperature 150(2)
_cell_measurement_theta_max 14
_cell_measurement_theta_min 10
_cell_volume 2476(3)
_computing_cell_refinement 'STADI4 v1.07'
_computing_data_collection 'STADI4 v1.07 (Stoe & Cie, 1996a)'
_computing_data_reduction 'X-RED v1.09 (Stoe & Cie, 1996b)'
_computing_molecular_graphics 'SHELXTL v5.03 (Sheldrick,1994)'
_computing_publication_material SHELXL-97
_computing_structure_refinement 'SHELXL-97 (Sheldrick, 1997)'
_computing_structure_solution 'SHELXS-97 (Sheldrick, 1997)'
_diffrn_ambient_temperature 150(2)
_diffrn_measured_fraction_theta_full 0.998
_diffrn_measured_fraction_theta_max 0.998
_diffrn_measurement_device_type 'Stoe Stadi-4 four circle'
_diffrn_measurement_method omega-theta
_diffrn_radiation_monochromator graphite
_diffrn_radiation_source 'fine-focus sealed tube'
_diffrn_radiation_type MoK\a
_diffrn_radiation_wavelength 0.71073
_diffrn_reflns_av_R_equivalents 0.1161
_diffrn_reflns_av_sigmaI/netI 0.1081
_diffrn_reflns_limit_h_max 9
_diffrn_reflns_limit_h_min -9
_diffrn_reflns_limit_k_max 14
_diffrn_reflns_limit_k_min 0
_diffrn_reflns_limit_l_max 22
_diffrn_reflns_limit_l_min -22
_diffrn_reflns_number 4228
_diffrn_reflns_theta_full 22.49
_diffrn_reflns_theta_max 22.49
_diffrn_reflns_theta_min 2.53
_diffrn_standards_decay_% 'random variation +-4.6'
_diffrn_standards_interval_time 60
_diffrn_standards_number 3
_exptl_absorpt_coefficient_mu 1.271
_exptl_absorpt_correction_T_max 0.969
_exptl_absorpt_correction_T_min 0.801
_exptl_absorpt_correction_type numerical
_exptl_crystal_colour colourless
_exptl_crystal_density_diffrn 1.639
_exptl_crystal_density_meas ?
_exptl_crystal_density_method .
_exptl_crystal_description plate
_exptl_crystal_F_000 1280
_exptl_crystal_size_max 0.38
_exptl_crystal_size_mid 0.19
_exptl_crystal_size_min 0.03
_refine_diff_density_max 0.725
_refine_diff_density_min -0.638
_refine_diff_density_rms 0.128
_refine_ls_extinction_method none
_refine_ls_goodness_of_fit_ref 1.213
_refine_ls_hydrogen_treatment 'CH riding, N-H distance restrained'
_refine_ls_matrix_type full
_refine_ls_number_parameters 331
_refine_ls_number_reflns 3233
_refine_ls_number_restraints 48
_refine_ls_restrained_S_all 1.212
_refine_ls_R_factor_all 0.1348
_refine_ls_R_factor_gt 0.0755
_refine_ls_shift/su_max 0.007
_refine_ls_shift/su_mean 0.000
_refine_ls_structure_factor_coef Fsqd
_refine_ls_weighting_details 'w=1/[\s^2^(Fo^2^)+(0.0000P)^2^+20.1296P] where P=(Fo^2^+2Fc^2^)/3'
_refine_ls_weighting_scheme calc
_refine_ls_wR_factor_gt 0.1236
_refine_ls_wR_factor_ref 0.1552
_reflns_number_gt 2103
_reflns_number_total 3233
_reflns_threshold_expression >2sigma(I)
_cod_data_source_file b003352i.txt
_cod_data_source_block n3o2zn
_cod_depositor_comments
;
The following automatic conversions were performed:
'_atom_site_symetry_multiplicity' tag replaced with
'_atom_site_symmetry_multiplicity'.

Automatic conversion script
Id: cif_correct_tags 1440 2010-10-19 06:21:57Z saulius 

The following automatic conversions were performed:
'_symmetry_cell_setting' value 'Monoclinic' changed to 'monoclinic'
according to '/home/saulius/struct/CIF-dictionaries/cif_core.dic'
dictionary named 'cif_core.dic' version 2.4.1 from 2010-06-29.

Automatic conversion script
Id: cif_fix_enum 1527 2010-12-29 10:47:43Z saulius 

The following automatic conversions were performed:

'_refine_ls_weighting_scheme' value 'calc
w=1/[\s^2^(Fo^2^)+(0.0000P)^2^+20.1296P] where P=(Fo^2^+2Fc^2^)/3'
was changed to 'calc'. New tag '_refine_ls_weighting_details' was
created. The value of the new tag was set to
'w=1/[\s^2^(Fo^2^)+(0.0000P)^2^+20.1296P] where P=(Fo^2^+2Fc^2^)/3'.

Automatic conversion script
Id: cif_fix_values 3143 2015-03-26 13:38:13Z robertas 

The following automatic conversions were performed:

'_atom_sites_solution_primary' value 'Direct methods' was changed to
'direct'.

Automatic conversion script
Id: cif_fix_values 6452 2018-10-05 10:23:21Z andrius 
;
_cod_original_sg_symbol_H-M P2(1)/n
_cod_database_code 7009751

loop_
_symmetry_equiv_pos_as_xyz
'x, y, z'
'-x+1/2, y+1/2, -z+1/2'
'-x, -y, -z'
'x-1/2, -y-1/2, z-1/2'

loop_
_atom_site_label
_atom_site_type_symbol
_atom_site_fract_x
_atom_site_fract_y
_atom_site_fract_z
_atom_site_U_iso_or_equiv
_atom_site_adp_type
_atom_site_occupancy
_atom_site_symmetry_multiplicity
_atom_site_calc_flag
_atom_site_refinement_flags
_atom_site_disorder_assembly
_atom_site_disorder_group
Zn Zn 0.94873(12) 0.24518(10) 0.16460(6) 0.0179(3) Uani 1 1 d . . .
N7 N 0.7896(8) 0.0925(6) 0.0317(4) 0.018(2) Uani 1 1 d . . .
C6 C 0.6583(10) 0.1578(8) 0.0316(5) 0.020(2) Uani 1 1 d . . .
H6A H 0.6168 0.1417 0.0710 0.024 Uiso 1 1 calc R . .
H6B H 0.5826 0.1416 -0.0078 0.024 Uiso 1 1 calc R . .
C5 C 0.6919(11) 0.2695(8) 0.0316(5) 0.024(3) Uani 1 1 d . . .
H5A H 0.7599 0.2816 0.0010 0.029 Uiso 1 1 calc R . .
H5B H 0.5995 0.3065 0.0141 0.029 Uiso 1 1 calc R . .
N4 N 0.7589(9) 0.3139(6) 0.0975(4) 0.018(2) Uani 1 1 d . . .
C3 C 0.8239(11) 0.4153(7) 0.0866(5) 0.023(3) Uani 1 1 d . . .
H3A H 0.8464 0.4535 0.1286 0.028 Uiso 1 1 calc R . .
H3B H 0.7529 0.4554 0.0546 0.028 Uiso 1 1 calc R . .
C2 C 0.9652(11) 0.3983(8) 0.0599(5) 0.023(3) Uani 1 1 d . . .
H2A H 0.9404 0.3657 0.0160 0.028 Uiso 1 1 calc R . .
H2B H 1.0117 0.4647 0.0546 0.028 Uiso 1 1 calc R . .
N1 N 1.0700(9) 0.3335(7) 0.1045(4) 0.021(2) Uani 1 1 d . . .
C15 C 1.1470(10) 0.2586(8) 0.0668(4) 0.018(2) Uani 1 1 d . . .
H15A H 1.0714 0.2149 0.0398 0.022 Uiso 1 1 calc R . .
H15B H 1.2103 0.2140 0.0991 0.022 Uiso 1 1 calc R . .
C14 C 1.2416(12) 0.3055(10) 0.0216(6) 0.039(3) Uani 1 1 d . . .
H14A H 1.3082 0.3564 0.0470 0.047 Uiso 1 1 calc R . .
H14B H 1.3035 0.2515 0.0077 0.047 Uiso 1 1 calc R . .
O13 O 1.1595(8) 0.3531(6) -0.0356(3) 0.0271(18) Uani 1 1 d . . .
C12 C 1.1363(11) 0.2928(9) -0.0943(5) 0.031(3) Uani 1 1 d . . .
H12A H 1.2034 0.2336 -0.0875 0.037 Uiso 1 1 calc R . .
H12B H 1.1603 0.3338 -0.1309 0.037 Uiso 1 1 calc R . .
C11 C 0.9799(11) 0.2558(10) -0.1129(5) 0.033(3) Uani 1 1 d . . .
H11A H 0.9114 0.3138 -0.1138 0.040 Uiso 1 1 calc R . .
H11B H 0.9632 0.2251 -0.1574 0.040 Uiso 1 1 calc R . .
O10 O 0.9524(7) 0.1823(5) -0.0662(3) 0.0213(17) Uani 1 1 d . . .
C9 C 0.8122(11) 0.1360(8) -0.0853(5) 0.023(3) Uani 1 1 d . . .
H9A H 0.8037 0.1050 -0.1295 0.028 Uiso 1 1 calc R . .
H9B H 0.7342 0.1881 -0.0877 0.028 Uiso 1 1 calc R . .
C8 C 0.7921(12) 0.0546(8) -0.0355(5) 0.025(3) Uani 1 1 d . . .
H8A H 0.6988 0.0183 -0.0521 0.031 Uiso 1 1 calc R . .
H8B H 0.8730 0.0047 -0.0326 0.031 Uiso 1 1 calc R . .
C1C C 0.7908(11) 0.0040(8) 0.0749(5) 0.021(3) Uani 1 1 d . . .
H1C1 H 0.8646 -0.0455 0.0657 0.025 Uiso 1 1 calc R . .
H1C2 H 0.6932 -0.0294 0.0650 0.025 Uiso 1 1 calc R . .
C2C C 0.8263(12) 0.0328(8) 0.1469(5) 0.027(3) Uani 1 1 d . . .
H2C1 H 0.7451 0.0746 0.1575 0.032 Uiso 1 1 calc R . .
H2C2 H 0.8335 -0.0297 0.1740 0.032 Uiso 1 1 calc R . .
N3C N 0.9664(10) 0.0907(7) 0.1643(5) 0.027(2) Uani 1 1 d D . .
H3C1 H 1.001(10) 0.062(8) 0.204(3) 0.032 Uiso 1 1 d D . .
H3C2 H 1.041(8) 0.065(8) 0.148(5) 0.032 Uiso 1 1 d D . .
C1B C 0.6408(10) 0.3253(8) 0.1359(4) 0.017(2) Uani 1 1 d . . .
H1B1 H 0.5826 0.2618 0.1326 0.020 Uiso 1 1 calc R . .
H1B2 H 0.5741 0.3809 0.1166 0.020 Uiso 1 1 calc R . .
C2B C 0.7012(11) 0.3487(8) 0.2084(5) 0.023(3) Uani 1 1 d . . .
H2B1 H 0.7508 0.4157 0.2130 0.027 Uiso 1 1 calc R . .
H2B2 H 0.6205 0.3500 0.2334 0.027 Uiso 1 1 calc R . .
N3B N 0.8085(9) 0.2659(8) 0.2336(4) 0.023(2) Uani 1 1 d D . .
H3B1 H 0.739(8) 0.218(6) 0.233(5) 0.027 Uiso 1 1 d D . .
H3B2 H 0.861(9) 0.295(7) 0.270(3) 0.027 Uiso 1 1 d D . .
C1A C 1.1753(12) 0.3950(8) 0.1513(5) 0.028(3) Uani 1 1 d . . .
H1A1 H 1.1218 0.4514 0.1679 0.034 Uiso 1 1 calc R . .
H1A2 H 1.2485 0.4251 0.1280 0.034 Uiso 1 1 calc R . .
C2A C 1.2536(11) 0.3340(9) 0.2085(5) 0.024(3) Uani 1 1 d . . .
H2A1 H 1.3209 0.2849 0.1934 0.029 Uiso 1 1 calc R . .
H2A2 H 1.3129 0.3796 0.2414 0.029 Uiso 1 1 calc R . .
N3A N 1.1442(10) 0.2786(8) 0.2389(4) 0.030(2) Uani 1 1 d D . .
H3A1 H 1.171(11) 0.216(4) 0.255(5) 0.035 Uiso 1 1 d D . .
H3A2 H 1.111(11) 0.314(7) 0.270(4) 0.035 Uiso 1 1 d D . .
Cl1 Cl 1.0146(3) 0.1109(2) 0.36001(13) 0.0268(7) Uani 1 1 d D . .
O2 O 0.9941(9) 0.2168(5) 0.3710(4) 0.042(2) Uani 1 1 d D A .
O1 O 1.0533(14) 0.0484(8) 0.4175(4) 0.033(3) Uiso 0.70 1 d PD A 1
O3 O 1.1217(12) 0.0944(9) 0.3190(6) 0.045(3) Uiso 0.70 1 d PD A 1
O4 O 0.8768(10) 0.0772(9) 0.3196(5) 0.037(3) Uiso 0.70 1 d PD A 1
O1' O 0.991(3) 0.0615(17) 0.4194(7) 0.018(6) Uiso 0.30 1 d PD A 2
O3' O 1.1696(11) 0.117(2) 0.3597(14) 0.039(7) Uiso 0.30 1 d PD A 2
O4' O 0.942(3) 0.0649(19) 0.2998(8) 0.034(7) Uiso 0.30 1 d PD A 2
Cl2 Cl 1.4425(3) 0.0601(2) 0.20230(12) 0.0230(6) Uani 1 1 d D . .
O5 O 1.2958(6) 0.0604(6) 0.2133(4) 0.039(2) Uani 1 1 d D . .
O6 O 1.4432(8) 0.1078(6) 0.1406(3) 0.043(2) Uani 1 1 d D . .
O7 O 1.5359(9) 0.1147(8) 0.2522(4) 0.077(4) Uani 1 1 d D . .
O8 O 1.4924(8) -0.0408(5) 0.1997(4) 0.057(3) Uani 1 1 d D . .

loop_
_atom_site_aniso_label
_atom_site_aniso_U_11
_atom_site_aniso_U_22
_atom_site_aniso_U_33
_atom_site_aniso_U_23
_atom_site_aniso_U_13
_atom_site_aniso_U_12
Zn 0.0179(6) 0.0178(6) 0.0177(6) 0.0030(6) 0.0027(5) 0.0022(6)
N7 0.016(5) 0.020(5) 0.016(5) -0.004(4) -0.001(4) 0.000(4)
C6 0.016(6) 0.025(6) 0.017(6) -0.004(5) 0.002(4) -0.005(5)
C5 0.024(6) 0.028(7) 0.018(6) 0.000(5) 0.002(5) 0.001(5)
N4 0.023(5) 0.023(5) 0.010(5) -0.003(4) 0.006(4) 0.004(4)
C3 0.034(7) 0.011(6) 0.026(6) 0.003(5) 0.006(5) 0.004(5)
C2 0.033(6) 0.026(7) 0.012(6) 0.011(5) 0.005(5) 0.009(5)
N1 0.024(5) 0.024(5) 0.014(5) 0.000(4) 0.004(4) -0.001(4)
C15 0.026(6) 0.014(6) 0.011(5) -0.008(5) -0.007(4) 0.004(5)
C14 0.026(7) 0.061(9) 0.031(7) -0.008(7) 0.010(6) -0.001(6)
O13 0.036(4) 0.028(5) 0.019(4) -0.004(4) 0.010(3) -0.004(4)
C12 0.030(7) 0.042(8) 0.022(6) 0.002(6) 0.010(5) -0.003(6)
C11 0.038(7) 0.047(8) 0.012(5) 0.006(7) 0.000(5) -0.002(7)
O10 0.019(4) 0.024(4) 0.019(4) 0.003(3) 0.000(3) -0.003(3)
C9 0.028(6) 0.029(7) 0.010(6) 0.004(5) 0.001(5) -0.001(5)
C8 0.034(6) 0.022(6) 0.020(6) -0.015(5) 0.006(5) 0.000(5)
C1C 0.020(6) 0.022(6) 0.019(6) -0.006(5) -0.001(5) -0.007(5)
C2C 0.039(7) 0.020(7) 0.019(6) 0.012(5) 0.000(5) -0.003(5)
N3C 0.025(6) 0.025(5) 0.027(6) 0.007(5) -0.002(4) 0.010(5)
C1B 0.023(6) 0.008(5) 0.017(6) -0.007(5) 0.001(5) -0.005(5)
C2B 0.030(6) 0.015(6) 0.023(6) -0.001(5) 0.006(5) 0.011(5)
N3B 0.019(5) 0.035(6) 0.014(5) -0.002(5) 0.003(4) 0.003(5)
C1A 0.029(6) 0.029(7) 0.029(7) -0.005(6) 0.012(5) -0.013(6)
C2A 0.018(6) 0.029(7) 0.023(6) -0.010(5) -0.001(5) -0.014(5)
N3A 0.030(6) 0.037(7) 0.018(5) 0.008(5) -0.003(4) -0.007(5)
Cl1 0.0298(16) 0.0233(16) 0.0284(16) 0.0053(13) 0.0083(13) -0.0008(13)
O2 0.052(5) 0.023(5) 0.044(5) -0.007(4) -0.011(4) -0.002(4)
Cl2 0.0205(14) 0.0259(16) 0.0221(15) 0.0019(13) 0.0028(11) -0.0010(13)
O5 0.020(4) 0.045(5) 0.057(6) -0.006(5) 0.020(4) -0.007(4)
O6 0.061(6) 0.033(5) 0.037(5) 0.018(4) 0.018(5) -0.001(4)
O7 0.053(6) 0.127(10) 0.046(6) -0.046(7) -0.003(5) -0.027(7)
O8 0.037(5) 0.041(6) 0.093(8) 0.016(5) 0.010(5) 0.012(5)

loop_
_atom_type_symbol
_atom_type_description
_atom_type_scat_dispersion_real
_atom_type_scat_dispersion_imag
_atom_type_scat_source
C C 0.0033 0.0016 'International Tables Vol C Tables 4.2.6.8 and 6.1.1.4'
H H 0.0000 0.0000 'International Tables Vol C Tables 4.2.6.8 and 6.1.1.4'
N N 0.0061 0.0033 'International Tables Vol C Tables 4.2.6.8 and 6.1.1.4'
O O 0.0106 0.0060 'International Tables Vol C Tables 4.2.6.8 and 6.1.1.4'
Cl Cl 0.1484 0.1585 'International Tables Vol C Tables 4.2.6.8 and 6.1.1.4'
Zn Zn 0.2839 1.4301 'International Tables Vol C Tables 4.2.6.8 and 6.1.1.4'

loop_
_geom_angle_atom_site_label_1
_geom_angle_atom_site_label_2
_geom_angle_atom_site_label_3
_geom_angle
_geom_angle_site_symmetry_1
_geom_angle_site_symmetry_3
_geom_angle_publ_flag
N3C Zn N3B 100.9(4) . . ?
N3C Zn N1 118.7(4) . . ?
N3B Zn N1 140.3(4) . . ?
N3C Zn N3A 98.4(4) . . ?
N3B Zn N3A 91.9(3) . . ?
N1 Zn N3A 81.0(3) . . ?
N3C Zn N4 117.4(3) . . ?
N3B Zn N4 81.6(3) . . ?
N1 Zn N4 81.9(3) . . ?
N3A Zn N4 144.1(3) . . ?
C1C N7 C8 107.8(8) . . ?
C1C N7 C6 111.6(8) . . ?
C8 N7 C6 110.9(8) . . ?
N7 C6 C5 113.3(8) . . ?
N4 C5 C6 115.4(8) . . ?
C1B N4 C3 110.6(7) . . ?
C1B N4 C5 107.9(7) . . ?
C3 N4 C5 108.4(8) . . ?
C1B N4 Zn 106.6(6) . . ?
C3 N4 Zn 99.5(6) . . ?
C5 N4 Zn 123.3(6) . . ?
N4 C3 C2 108.7(8) . . ?
N1 C2 C3 111.4(8) . . ?
C2 N1 C1A 111.4(8) . . ?
C2 N1 C15 111.9(7) . . ?
C1A N1 C15 112.1(8) . . ?
C2 N1 Zn 108.4(6) . . ?
C1A N1 Zn 105.5(6) . . ?
C15 N1 Zn 107.1(6) . . ?
N1 C15 C14 115.7(9) . . ?
O13 C14 C15 114.1(9) . . ?
C14 O13 C12 115.5(9) . . ?
O13 C12 C11 112.0(8) . . ?
O10 C11 C12 109.7(8) . . ?
C9 O10 C11 112.2(7) . . ?
O10 C9 C8 109.8(8) . . ?
N7 C8 C9 115.2(9) . . ?
N7 C1C C2C 112.1(8) . . ?
N3C C2C C1C 112.3(8) . . ?
C2C N3C Zn 116.3(7) . . ?
N4 C1B C2B 112.3(8) . . ?
N3B C2B C1B 106.7(8) . . ?
C2B N3B Zn 108.1(6) . . ?
N1 C1A C2A 112.5(9) . . ?
N3A C2A C1A 109.4(8) . . ?
C2A N3A Zn 110.1(6) . . ?
O2 Cl1 O4' 119.7(11) . . ?
O2 Cl1 O1 116.5(6) . . ?
O4' Cl1 O1 118.7(12) . . ?
O2 Cl1 O3' 96.4(12) . . ?
O4' Cl1 O3' 108.7(16) . . ?
O1 Cl1 O3' 86.9(12) . . ?
O2 Cl1 O3 111.6(6) . . ?
O4' Cl1 O3 71.7(12) . . ?
O1 Cl1 O3 108.2(7) . . ?
O3' Cl1 O3 37.3(10) . . ?
O2 Cl1 O1' 104.8(11) . . ?
O4' Cl1 O1' 115.4(15) . . ?
O1 Cl1 O1' 24.4(10) . . ?
O3' Cl1 O1' 110.0(15) . . ?
O3 Cl1 O1' 131.9(12) . . ?
O2 Cl1 O4 105.0(6) . . ?
O4' Cl1 O4 32.6(10) . . ?
O1 Cl1 O4 110.6(7) . . ?
O3' Cl1 O4 141.3(12) . . ?
O3 Cl1 O4 104.1(7) . . ?
O1' Cl1 O4 95.3(11) . . ?
O8 Cl2 O7 110.4(5) . . ?
O8 Cl2 O5 109.9(5) . . ?
O7 Cl2 O5 110.7(5) . . ?
O8 Cl2 O6 108.7(5) . . ?
O7 Cl2 O6 108.8(5) . . ?
O5 Cl2 O6 108.3(4) . . ?

loop_
_geom_bond_atom_site_label_1
_geom_bond_atom_site_label_2
_geom_bond_distance
_geom_bond_site_symmetry_2
_geom_bond_publ_flag
Zn N1 2.170(8) . y
Zn N4 2.211(8) . y
Zn N3A 2.181(9) . y
Zn N3B 2.128(8) . y
Zn N3C 2.039(9) . y
N7 C1C 1.466(13) . ?
N7 C8 1.481(12) . ?
N7 C6 1.490(12) . ?
C6 C5 1.502(15) . ?
C5 N4 1.502(12) . ?
N4 C1B 1.481(11) . ?
N4 C3 1.498(12) . ?
C3 C2 1.534(14) . ?
C2 N1 1.474(12) . ?
N1 C1A 1.476(13) . ?
N1 C15 1.518(12) . ?
C15 C14 1.533(14) . ?
C14 O13 1.421(13) . ?
O13 C12 1.431(12) . ?
C12 C11 1.507(14) . ?
C11 O10 1.425(12) . ?
O10 C9 1.420(11) . ?
C9 C8 1.523(14) . ?
C1C C2C 1.511(13) . ?
C2C N3C 1.488(13) . ?
C1B C2B 1.526(13) . ?
C2B N3B 1.500(13) . ?
C1A C2A 1.495(14) . ?
C2A N3A 1.485(13) . ?
Cl1 O2 1.430(6) . ?
Cl1 O4' 1.430(9) . ?
Cl1 O1 1.432(7) . ?
Cl1 O3' 1.440(9) . ?
Cl1 O3 1.442(7) . ?
Cl1 O1' 1.444(8) . ?
Cl1 O4 1.454(7) . ?
Cl2 O8 1.410(6) . ?
Cl2 O7 1.409(6) . ?
Cl2 O5 1.421(6) . ?
Cl2 O6 1.424(6) . ?

loop_
_geom_torsion_atom_site_label_1
_geom_torsion_atom_site_label_2
_geom_torsion_atom_site_label_3
_geom_torsion_atom_site_label_4
_geom_torsion
_geom_torsion_site_symmetry_1
_geom_torsion_site_symmetry_2
_geom_torsion_site_symmetry_3
_geom_torsion_site_symmetry_4
_geom_torsion_publ_flag
C1C N7 C6 C5 140.0(8) . . . . ?
C8 N7 C6 C5 -99.8(10) . . . . ?
N7 C6 C5 N4 -80.3(10) . . . . ?
C6 C5 N4 C1B -76.0(10) . . . . ?
C6 C5 N4 C3 164.2(8) . . . . ?
C6 C5 N4 Zn 48.9(11) . . . . ?
N3C Zn N4 C1B 92.6(6) . . . . ?
N3B Zn N4 C1B -5.3(6) . . . . ?
N1 Zn N4 C1B -149.1(6) . . . . ?
N3A Zn N4 C1B -86.9(8) . . . . ?
N3C Zn N4 C3 -152.4(6) . . . . ?
N3B Zn N4 C3 109.6(6) . . . . ?
N1 Zn N4 C3 -34.1(6) . . . . ?
N3A Zn N4 C3 28.1(8) . . . . ?
N3C Zn N4 C5 -32.8(8) . . . . ?
N3B Zn N4 C5 -130.8(8) . . . . ?
N1 Zn N4 C5 85.4(7) . . . . ?
N3A Zn N4 C5 147.6(7) . . . . ?
C1B N4 C3 C2 168.2(8) . . . . ?
C5 N4 C3 C2 -73.6(10) . . . . ?
Zn N4 C3 C2 56.3(8) . . . . ?
N4 C3 C2 N1 -56.2(11) . . . . ?
C3 C2 N1 C1A -93.4(10) . . . . ?
C3 C2 N1 C15 140.1(9) . . . . ?
C3 C2 N1 Zn 22.2(10) . . . . ?
N3C Zn N1 C2 124.1(7) . . . . ?
N3B Zn N1 C2 -59.1(8) . . . . ?
N3A Zn N1 C2 -141.2(7) . . . . ?
N4 Zn N1 C2 7.2(6) . . . . ?
N3C Zn N1 C1A -116.5(7) . . . . ?
N3B Zn N1 C1A 60.4(8) . . . . ?
N3A Zn N1 C1A -21.7(7) . . . . ?
N4 Zn N1 C1A 126.6(7) . . . . ?
N3C Zn N1 C15 3.1(7) . . . . ?
N3B Zn N1 C15 180.0(5) . . . . ?
N3A Zn N1 C15 97.9(6) . . . . ?
N4 Zn N1 C15 -113.8(6) . . . . ?
C2 N1 C15 C14 62.1(11) . . . . ?
C1A N1 C15 C14 -63.9(11) . . . . ?
Zn N1 C15 C14 -179.2(7) . . . . ?
N1 C15 C14 O13 -71.2(12) . . . . ?
C15 C14 O13 C12 -97.7(11) . . . . ?
C14 O13 C12 C11 106.8(11) . . . . ?
O13 C12 C11 O10 -69.3(12) . . . . ?
C12 C11 O10 C9 -173.2(9) . . . . ?
C11 O10 C9 C8 177.2(8) . . . . ?
C1C N7 C8 C9 -172.1(8) . . . . ?
C6 N7 C8 C9 65.5(11) . . . . ?
O10 C9 C8 N7 64.4(11) . . . . ?
C8 N7 C1C C2C 165.7(8) . . . . ?
C6 N7 C1C C2C -72.3(10) . . . . ?
N7 C1C C2C N3C -54.4(12) . . . . ?
C1C C2C N3C Zn 95.7(9) . . . . ?
N3B Zn N3C C2C 57.4(8) . . . . ?
N1 Zn N3C C2C -124.7(7) . . . . ?
N3A Zn N3C C2C 151.0(7) . . . . ?
N4 Zn N3C C2C -28.7(8) . . . . ?
C3 N4 C1B C2B -73.5(10) . . . . ?
C5 N4 C1B C2B 168.0(8) . . . . ?
Zn N4 C1B C2B 33.7(9) . . . . ?
N4 C1B C2B N3B -55.2(11) . . . . ?
C1B C2B N3B Zn 47.1(9) . . . . ?
N3C Zn N3B C2B -139.8(6) . . . . ?
N1 Zn N3B C2B 43.1(8) . . . . ?
N3A Zn N3B C2B 121.3(7) . . . . ?
N4 Zn N3B C2B -23.3(6) . . . . ?
C2 N1 C1A C2A 163.6(8) . . . . ?
C15 N1 C1A C2A -70.1(11) . . . . ?
Zn N1 C1A C2A 46.2(9) . . . . ?
N1 C1A C2A N3A -52.0(12) . . . . ?
C1A C2A N3A Zn 29.4(10) . . . . ?
N3C Zn N3A C2A 113.8(8) . . . . ?
N3B Zn N3A C2A -144.8(7) . . . . ?
N1 Zn N3A C2A -4.1(7) . . . . ?
N4 Zn N3A C2A -66.6(10) . . . . ?
